data_4324389
loop_
_publ_author_name
'Melissa V. Werrett'
'Daniel Chartrand'
'Julian D. Gale'
'Garry S. Hanan'
'Jonathan G. MacLellan'
'Massimiliano Massi'
'Sara Muzzioli'
'Paolo Raiteri'
'Brian W. Skelton'
'Morry Silberstein'
'Stefano Stagni'

_publ_contact_author_address
;
 Chemistry, 
School of Biomedical, Biomolecular and Chemical Science, 
M313, University of Western Australia, 
Perth, WA 6009,
 Australia
;
_publ_contact_author_email brian.skelton@uwa.edu.au
_publ_contact_author_fax (+61)_08_6488_1118
_publ_contact_author_name 'Skelton, B. W.'
_publ_contact_author_phone (+61)_08_6488_7107
_publ_section_title
;
 Synthesis, Structural, and Photophysical Investigation of Diimine
 Triscarbonyl Re(I) Tetrazolato Complexes.
;
_journal_name_full 'Inorganic Chemistry'
_journal_page_first 1229
_journal_page_last 1241
_journal_paper_doi 10.1021/ic1015516
_journal_volume 50
_journal_year 2011
_chemical_formula_moiety 'C20 H13 N6 O3 Re'
_chemical_formula_sum 'C20 H13 N6 O3 Re'
_chemical_formula_weight 571.56
_chemical_name_systematic
;
 ?
;
_space_group_IT_number 61
_symmetry_cell_setting orthorhombic
_symmetry_space_group_name_Hall '-P 2ac 2ab'
_symmetry_space_group_name_H-M 'P b c a'
_atom_sites_solution_hydrogens geom
_atom_sites_solution_primary direct
_atom_sites_solution_secondary difmap
_audit_creation_date 2010-07-25T16:54:53-00:00
_audit_creation_method 'WinGX routine CIF_UPDATE'
_cell_angle_alpha 90
_cell_angle_beta 90
_cell_angle_gamma 90
_cell_formula_units_Z 8
_cell_length_a 11.5585(4)
_cell_length_b 9.2000(3)
_cell_length_c 35.8140(14)
_cell_measurement_reflns_used 15439
_cell_measurement_temperature 123(2)
_cell_measurement_theta_max 27.88
_cell_measurement_theta_min 0.41
_cell_volume 3808.4(2)
_computing_cell_refinement 'DENZO-SMN (Otwinoski & Minor, 1997)'
_computing_data_collection 'Nonius Collect'
_computing_data_reduction 'DENZO-SMN (Otwinoski & Minor, 1997)'
_computing_molecular_graphics 'X-Seed / POV-Ray'
_computing_publication_material 'CIFTAB (Sheldrick, 1997)'
_computing_structure_refinement 'SHELXL-97 (Sheldrick, 2008)'
_computing_structure_solution 'SHELXS-97 (Sheldrick, 1997)'
_diffrn_ambient_temperature 123(2)
_diffrn_measured_fraction_theta_full 0.956
_diffrn_measured_fraction_theta_max 0.954
_diffrn_measurement_device_type 'Nonius Kappa CCD'
_diffrn_measurement_method 'phi and omega scans'
_diffrn_radiation_monochromator graphite
_diffrn_radiation_type MoK\a
_diffrn_radiation_wavelength 0.71073
_diffrn_reflns_av_R_equivalents 0.1412
_diffrn_reflns_av_unetI/netI 0.174
_diffrn_reflns_limit_h_max 15
_diffrn_reflns_limit_h_min -13
_diffrn_reflns_limit_k_max 11
_diffrn_reflns_limit_k_min -11
_diffrn_reflns_limit_l_max 46
_diffrn_reflns_limit_l_min -45
_diffrn_reflns_number 14294
_diffrn_reflns_theta_full 25
_diffrn_reflns_theta_max 27.87
_diffrn_reflns_theta_min 2.1
_diffrn_standards_number 0
_exptl_absorpt_coefficient_mu 6.418
_exptl_absorpt_correction_T_max 0.4669
_exptl_absorpt_correction_T_min 0.3752
_exptl_absorpt_correction_type multi-scan
_exptl_absorpt_process_details 'SORTAV (Blessing, 1997)'
_exptl_crystal_colour yellow
_exptl_crystal_density_diffrn 1.994
_exptl_crystal_description prismatic
_exptl_crystal_F_000 2192
_exptl_crystal_size_max 0.19
_exptl_crystal_size_mid 0.19
_exptl_crystal_size_min 0.14
_refine_diff_density_max 3.105
_refine_diff_density_min -1.989
_refine_diff_density_rms 0.324
_refine_ls_extinction_method none
_refine_ls_goodness_of_fit_ref 0.998
_refine_ls_hydrogen_treatment constr
_refine_ls_matrix_type full
_refine_ls_number_parameters 271
_refine_ls_number_reflns 4328
_refine_ls_number_restraints 108
_refine_ls_restrained_S_all 0.987
_refine_ls_R_factor_all 0.175
_refine_ls_R_factor_gt 0.0656
_refine_ls_shift/su_max 0.001
_refine_ls_shift/su_mean 0
_refine_ls_structure_factor_coef Fsqd
_refine_ls_weighting_details 'calc w=1/[\s^2^(Fo^2^)+(0.0682P)^2^] where P=(Fo^2^+2Fc^2^)/3'
_refine_ls_weighting_scheme calc
_refine_ls_wR_factor_gt 0.121
_refine_ls_wR_factor_ref 0.1593
_reflns_number_gt 2111
_reflns_number_total 4328
_reflns_threshold_expression I>2\s(I)
_cod_data_source_file ic1015516_si_002_1.cif
_cod_data_source_block j122abs
_cod_database_code 4324389

loop_
_symmetry_equiv_pos_as_xyz
'x, y, z'
'-x+1/2, -y, z+1/2'
'x+1/2, -y+1/2, -z'
'-x, y+1/2, -z+1/2'
'-x, -y, -z'
'x-1/2, y, -z-1/2'
'-x-1/2, y-1/2, z'
'x, -y-1/2, z-1/2'

loop_
_atom_site_label
_atom_site_type_symbol
_atom_site_fract_x
_atom_site_fract_y
_atom_site_fract_z
_atom_site_U_iso_or_equiv
_atom_site_adp_type
_atom_site_occupancy
_atom_site_symmetry_multiplicity
_atom_site_calc_flag
_atom_site_refinement_flags
Re1 Re 0.58011(4) 0.06492(5) 0.421170(14) 0.01828(17) Uani 1 1 d .
O1 O 0.8430(7) 0.0926(10) 0.4056(3) 0.036(3) Uani 1 1 d .
O2 O 0.6009(7) 0.2958(10) 0.4825(2) 0.031(2) Uani 1 1 d .
O3 O 0.6328(7) -0.1871(10) 0.4749(3) 0.033(2) Uani 1 1 d .
N1 N 0.6332(8) -0.1251(11) 0.3488(3) 0.024(3) Uani 1 1 d .
N2 N 0.5520(7) -0.0773(10) 0.3733(3) 0.013(2) Uani 1 1 d .
N3 N 0.4452(8) -0.1053(11) 0.3614(3) 0.027(3) Uani 1 1 d .
N4 N 0.4537(8) -0.1804(12) 0.3303(3) 0.024(3) Uani 1 1 d .
N11 N 0.3926(8) 0.0572(10) 0.4272(3) 0.020(2) Uani 1 1 d U
N21 N 0.5139(8) 0.2285(10) 0.3834(3) 0.019(2) Uani 1 1 d U
C1 C 0.7444(11) 0.0824(13) 0.4109(3) 0.025(3) Uani 1 1 d .
C2 C 0.5953(9) 0.2098(14) 0.4603(3) 0.018(3) Uani 1 1 d .
C3 C 0.6145(10) -0.0917(14) 0.4556(4) 0.023(3) Uani 1 1 d .
C5 C 0.5673(10) -0.1915(13) 0.3227(3) 0.020(3) Uani 1 1 d .
C12 C 0.3302(10) 0.1447(13) 0.4052(4) 0.024(3) Uani 1 1 d U
C13 C 0.2097(10) 0.1482(13) 0.4081(4) 0.024(3) Uani 1 1 d U
H13 H 0.1666 0.2131 0.3929 0.029 Uiso 1 1 calc R
C14 C 0.1532(10) 0.0595(14) 0.4326(3) 0.024(3) Uani 1 1 d U
H14 H 0.0711 0.0592 0.4336 0.029 Uiso 1 1 calc R
C15 C 0.2186(10) -0.0329(13) 0.4566(3) 0.025(3) Uani 1 1 d U
H15 H 0.1822 -0.094 0.4745 0.03 Uiso 1 1 calc R
C16 C 0.3385(10) -0.0291(13) 0.4526(3) 0.022(3) Uani 1 1 d U
H16 H 0.3843 -0.0893 0.4682 0.026 Uiso 1 1 calc R
C22 C 0.3965(9) 0.2357(11) 0.3795(3) 0.014(3) Uani 1 1 d U
C23 C 0.3466(11) 0.3322(13) 0.3553(4) 0.026(3) Uani 1 1 d U
H23 H 0.2648 0.3417 0.3544 0.031 Uiso 1 1 calc R
C24 C 0.4155(11) 0.4163(14) 0.3320(4) 0.034(3) Uani 1 1 d U
H24 H 0.3819 0.479 0.3139 0.041 Uiso 1 1 calc R
C25 C 0.5338(11) 0.4065(13) 0.3358(4) 0.030(3) Uani 1 1 d U
H25 H 0.5831 0.4652 0.3208 0.035 Uiso 1 1 calc R
C26 C 0.5802(10) 0.3117(12) 0.3612(3) 0.021(3) Uani 1 1 d U
H26 H 0.662 0.3045 0.3631 0.025 Uiso 1 1 calc R
C51 C 0.6093(9) -0.2707(13) 0.2892(3) 0.020(3) Uani 1 1 d U
C52 C 0.7177(10) -0.3372(13) 0.2882(3) 0.025(3) Uani 1 1 d U
H52 H 0.7701 -0.3221 0.3083 0.031 Uiso 1 1 calc R
C53 C 0.7500(10) -0.4231(14) 0.2592(3) 0.026(3) Uani 1 1 d U
H53 H 0.8246 -0.4663 0.259 0.031 Uiso 1 1 calc R
C54 C 0.6748(10) -0.4474(14) 0.2303(4) 0.028(3) Uani 1 1 d U
H54 H 0.6957 -0.511 0.2106 0.034 Uiso 1 1 calc R
C55 C 0.5681(10) -0.3787(14) 0.2301(4) 0.031(3) Uani 1 1 d U
H55 H 0.5175 -0.3899 0.2094 0.038 Uiso 1 1 calc R
C56 C 0.5355(10) -0.2936(13) 0.2603(4) 0.026(3) Uani 1 1 d U
H56 H 0.4606 -0.2509 0.2608 0.031 Uiso 1 1 calc R

loop_
_atom_site_aniso_label
_atom_site_aniso_U_11
_atom_site_aniso_U_22
_atom_site_aniso_U_33
_atom_site_aniso_U_23
_atom_site_aniso_U_13
_atom_site_aniso_U_12
Re1 0.0151(3) 0.0196(3) 0.0202(3) -0.0010(3) -0.0014(2) 0.0013(3)
O1 0.016(5) 0.049(7) 0.044(7) -0.013(5) -0.002(4) 0.004(5)
O2 0.030(6) 0.043(6) 0.021(6) -0.011(5) -0.006(4) 0.001(5)
O3 0.030(5) 0.032(6) 0.036(7) -0.002(5) -0.008(4) 0.010(5)
N1 0.024(6) 0.022(6) 0.025(7) -0.008(5) 0.004(5) 0.001(5)
N2 0.019(6) 0.012(5) 0.009(5) -0.003(4) 0.006(4) 0.002(5)
N3 0.017(6) 0.036(7) 0.028(8) -0.006(5) 0.004(5) 0.004(5)
N4 0.022(6) 0.030(6) 0.019(7) -0.001(5) -0.005(4) -0.006(5)
N11 0.016(5) 0.017(5) 0.029(7) 0.001(5) 0.007(4) -0.003(4)
N21 0.017(5) 0.025(6) 0.016(6) -0.001(5) 0.004(4) 0.010(5)
C1 0.024(7) 0.018(8) 0.033(8) -0.005(6) -0.002(6) 0.010(6)
C2 0.012(7) 0.024(7) 0.018(7) -0.002(6) 0.001(5) -0.008(6)
C3 0.016(7) 0.027(9) 0.025(9) -0.011(7) 0.000(5) -0.005(6)
C5 0.024(7) 0.017(6) 0.018(7) 0.000(6) 0.001(6) -0.002(6)
C12 0.012(6) 0.016(7) 0.044(8) -0.002(6) -0.001(5) -0.002(5)
C13 0.013(6) 0.021(7) 0.039(8) -0.008(6) 0.001(5) -0.005(5)
C14 0.013(6) 0.031(7) 0.028(7) -0.005(6) 0.003(5) -0.002(6)
C15 0.025(7) 0.026(7) 0.023(7) 0.004(6) 0.003(5) 0.000(6)
C16 0.022(6) 0.022(7) 0.021(7) 0.001(6) 0.003(5) 0.000(5)
C22 0.020(7) 0.007(6) 0.015(7) -0.004(5) -0.003(5) -0.001(5)
C23 0.028(7) 0.020(7) 0.030(8) 0.007(6) 0.003(6) 0.001(6)
C24 0.027(7) 0.036(8) 0.039(8) 0.006(6) -0.010(6) 0.013(7)
C25 0.029(7) 0.033(8) 0.027(8) 0.009(6) 0.003(6) 0.005(6)
C26 0.026(6) 0.015(6) 0.021(7) 0.009(5) -0.003(6) -0.009(6)
C51 0.017(6) 0.034(7) 0.010(7) -0.001(6) 0.004(5) 0.000(5)
C52 0.025(7) 0.040(8) 0.012(7) -0.008(6) 0.002(5) -0.010(6)
C53 0.018(6) 0.032(7) 0.026(7) 0.003(7) 0.002(5) -0.006(6)
C54 0.025(6) 0.039(8) 0.021(7) -0.017(7) 0.000(5) -0.009(6)
C55 0.023(7) 0.045(8) 0.026(8) -0.005(6) -0.006(6) -0.002(6)
C56 0.017(6) 0.029(7) 0.031(8) -0.009(6) 0.004(5) 0.001(6)

loop_
_atom_type_symbol
_atom_type_description
_atom_type_scat_dispersion_real
_atom_type_scat_dispersion_imag
_atom_type_scat_source
C C 0.0033 0.0016 'International Tables Vol C Tables 4.2.6.8 and 6.1.1.4'
H H 0 0 'International Tables Vol C Tables 4.2.6.8 and 6.1.1.4'
N N 0.0061 0.0033 'International Tables Vol C Tables 4.2.6.8 and 6.1.1.4'
O O 0.0106 0.006 'International Tables Vol C Tables 4.2.6.8 and 6.1.1.4'
Re Re -1.0185 7.231 'International Tables Vol C Tables 4.2.6.8 and 6.1.1.4'

loop_
_geom_angle_atom_site_label_1
_geom_angle_atom_site_label_2
_geom_angle_atom_site_label_3
_geom_angle
C3 Re1 C1 88.9(5)
C3 Re1 C2 91.8(5)
C1 Re1 C2 89.5(5)
C3 Re1 N21 171.0(4)
C1 Re1 N21 99.8(4)
C2 Re1 N21 90.3(4)
C3 Re1 N11 96.7(4)
C1 Re1 N11 174.0(4)
C2 Re1 N11 92.4(4)
N21 Re1 N11 74.5(4)
C3 Re1 N2 94.9(5)
C1 Re1 N2 92.7(4)
C2 Re1 N2 173.0(4)
N21 Re1 N2 82.7(4)
N11 Re1 N2 84.8(3)
C5 N1 N2 101.8(9)
N3 N2 N1 111.8(9)
N3 N2 Re1 120.4(7)
N1 N2 Re1 126.8(7)
N4 N3 N2 107.7(9)
N3 N4 C5 106.5(9)
C12 N11 C16 119.8(10)
C12 N11 Re1 117.3(8)
C16 N11 Re1 122.9(8)
C26 N21 C22 118.6(10)
C26 N21 Re1 124.4(8)
C22 N21 Re1 116.6(7)
O1 C1 Re1 178.5(11)
O2 C2 Re1 177.7(11)
O3 C3 Re1 177.4(12)
N4 C5 N1 112.0(11)
N4 C5 C51 121.3(10)
N1 C5 C51 126.6(11)
N11 C12 C13 120.5(12)
N11 C12 C22 115.7(10)
C13 C12 C22 123.8(12)
C14 C13 C12 120.8(12)
C14 C13 H13 119.6
C12 C13 H13 119.6
C13 C14 C15 119.4(11)
C13 C14 H14 120.3
C15 C14 H14 120.3
C16 C15 C14 116.7(11)
C16 C15 H15 121.7
C14 C15 H15 121.7
N11 C16 C15 122.8(11)
N11 C16 H16 118.6
C15 C16 H16 118.6
N21 C22 C23 121.0(10)
N21 C22 C12 115.4(10)
C23 C22 C12 123.4(10)
C22 C23 C24 120.0(11)
C22 C23 H23 120
C24 C23 H23 120
C25 C24 C23 118.3(12)
C25 C24 H24 120.9
C23 C24 H24 120.9
C26 C25 C24 119.8(13)
C26 C25 H25 120.1
C24 C25 H25 120.1
N21 C26 C25 122.2(12)
N21 C26 H26 118.9
C25 C26 H26 118.9
C56 C51 C52 118.6(11)
C56 C51 C5 119.0(11)
C52 C51 C5 122.0(11)
C53 C52 C51 121.4(12)
C53 C52 H52 119.3
C51 C52 H52 119.3
C52 C53 C54 120.0(12)
C52 C53 H53 120
C54 C53 H53 120
C53 C54 C55 119.6(12)
C53 C54 H54 120.2
C55 C54 H54 120.2
C54 C55 C56 119.7(12)
C54 C55 H55 120.2
C56 C55 H55 120.2
C51 C56 C55 120.7(11)
C51 C56 H56 119.7
C55 C56 H56 119.7

loop_
_geom_bond_atom_site_label_1
_geom_bond_atom_site_label_2
_geom_bond_distance
Re1 C3 1.938(15)
Re1 C1 1.941(13)
Re1 C2 1.942(13)
Re1 N21 2.164(9)
Re1 N11 2.179(9)
Re1 N2 2.181(9)
O1 C1 1.159(14)
O2 C2 1.124(13)
O3 C3 1.138(14)
N1 C5 1.352(14)
N1 N2 1.357(12)
N2 N3 1.332(12)
N3 N4 1.314(13)
N4 C5 1.346(13)
N11 C12 1.337(15)
N11 C16 1.359(14)
N21 C26 1.344(13)
N21 C22 1.366(13)
C5 C51 1.485(15)
C12 C13 1.397(15)
C12 C22 1.461(15)
C13 C14 1.363(16)
C13 H13 0.95
C14 C15 1.426(16)
C14 H14 0.95
C15 C16 1.394(15)
C15 H15 0.95
C16 H16 0.95
C22 C23 1.369(15)
C23 C24 1.390(16)
C23 H23 0.95
C24 C25 1.377(15)
C24 H24 0.95
C25 C26 1.369(15)
C25 H25 0.95
C26 H26 0.95
C51 C56 1.357(15)
C51 C52 1.394(15)
C52 C53 1.357(15)
C52 H52 0.95
C53 C54 1.370(15)
C53 H53 0.95
C54 C55 1.386(16)
C54 H54 0.95
C55 C56 1.388(16)
C55 H55 0.95
C56 H56 0.95
